data_4083350
loop_
_publ_author_name
'Ro\,sca, Sorin-Claudiu'
'Roisnel, Thierry'
'Dorcet, Vincent'
'Carpentier, Jean-Fran\,cois'
'Sarazin, Yann'

_publ_section_title
;
 Potassium and Well-Defined Neutral and Cationic Calcium Fluoroalkoxide
 Complexes: Structural Features and Reactivity
;
_journal_issue 20
_journal_name_full Organometallics
_journal_page_first 5630
_journal_paper_doi 10.1021/om500343w
_journal_volume 33
_journal_year 2014
_chemical_compound_source 'synthesis as described'
_chemical_formula_moiety 'C24 H36 F12 K2 N2 O8'
_chemical_formula_sum 'C24 H36 F12 K2 N2 O8'
_chemical_formula_weight 786.75
_chemical_name_systematic
;
 ?
;
_space_group_IT_number 14
_symmetry_cell_setting monoclinic
_symmetry_Int_Tables_number 14
_symmetry_space_group_name_Hall '-P 2ybc'
_symmetry_space_group_name_H-M 'P 1 21/c 1'
_atom_sites_solution_hydrogens geom
_atom_sites_solution_primary direct
_atom_sites_solution_secondary difmap
_audit_conform_dict_location ftp://ftp.iucr.org/pub/cif_core.dic
_audit_conform_dict_name cif_core.dic
_audit_conform_dict_version 2.3
_audit_creation_date 2013-04-04T16:50:54-00:00
_audit_creation_method 'WinGX routine CIF_UPDATE'
_cell_angle_alpha 90
_cell_angle_beta 110.337(2)
_cell_angle_gamma 90
_cell_formula_units_Z 2
_cell_length_a 11.1311(7)
_cell_length_b 11.1349(8)
_cell_length_c 13.6455(7)
_cell_measurement_reflns_used 867
_cell_measurement_temperature 150(2)
_cell_measurement_theta_max 24.33
_cell_measurement_theta_min 2.67
_cell_measurement_wavelength 0.71073
_cell_volume 1585.85(17)
_computing_cell_refinement 'Bruker APEX2 (Bruker, 2006)'
_computing_data_collection 'Bruker APEX2 (Bruker, 2006)'
_computing_data_reduction 'Bruker APEX2 (Bruker, 2006)'
_computing_molecular_graphics 'Ortep-3 for Windows (Farrugia, 1997)'
_computing_publication_material
;
           WinGX publication routines (Farrugia, 2012),
           CRYSCAL (T. Roisnel, local program)
;
_computing_structure_refinement 'SHELXL-97 (Sheldrick, 1997)'
_computing_structure_solution 'SIR97 (Altomare et al., 1999)'
_diffrn_ambient_temperature 150(2)
_diffrn_detector 'CCD plate'
_diffrn_measured_fraction_theta_full 0.991
_diffrn_measured_fraction_theta_max 0.991
_diffrn_measurement_device_type 'APEXII, Bruker-AXS'
_diffrn_measurement_method 'CCD rotation images, thin slices'
_diffrn_radiation_monochromator graphite
_diffrn_radiation_probe x-ray
_diffrn_radiation_type MoK\a
_diffrn_radiation_wavelength 0.71073
_diffrn_reflns_av_R_equivalents 0.0588
_diffrn_reflns_av_unetI/netI 0.0609
_diffrn_reflns_limit_h_max 14
_diffrn_reflns_limit_h_min -14
_diffrn_reflns_limit_k_max 14
_diffrn_reflns_limit_k_min -14
_diffrn_reflns_limit_l_max 14
_diffrn_reflns_limit_l_min -17
_diffrn_reflns_number 13651
_diffrn_reflns_theta_full 27.45
_diffrn_reflns_theta_max 27.45
_diffrn_reflns_theta_min 3.1
_exptl_absorpt_coefficient_mu 0.418
_exptl_absorpt_correction_T_max 0.959
_exptl_absorpt_correction_T_min 0.850
_exptl_absorpt_correction_type multi-scan
_exptl_absorpt_process_details
;
  [Sheldrick, G.M. (2002). SADABS Bruker AXS Inc., Madison, Wisconsin, USA]
;
_exptl_crystal_colour colourless
_exptl_crystal_density_diffrn 1.648
_exptl_crystal_density_method 'not measured'
_exptl_crystal_description prism
_exptl_crystal_F_000 808
_exptl_crystal_size_max 0.17
_exptl_crystal_size_mid 0.11
_exptl_crystal_size_min 0.1
_refine_diff_density_max 0.459
_refine_diff_density_min -0.283
_refine_diff_density_rms 0.07
_refine_ls_extinction_method none
_refine_ls_goodness_of_fit_ref 1.055
_refine_ls_hydrogen_treatment constr
_refine_ls_matrix_type full
_refine_ls_number_parameters 217
_refine_ls_number_reflns 3605
_refine_ls_number_restraints 0
_refine_ls_restrained_S_all 1.055
_refine_ls_R_factor_all 0.0752
_refine_ls_R_factor_gt 0.0448
_refine_ls_shift/su_max 0.009
_refine_ls_shift/su_mean 0.002
_refine_ls_structure_factor_coef Fsqd
_refine_ls_weighting_details 'calc w=1/[\s^2^(Fo^2^)+(0.0502P)^2^+0.1116P] where P=(Fo^2^+2Fc^2^)/3'
_refine_ls_weighting_scheme calc
_refine_ls_wR_factor_gt 0.1023
_refine_ls_wR_factor_ref 0.1209
_reflns_number_gt 2427
_reflns_number_total 3605
_reflns_threshold_expression >2sigma(I)
_cod_data_source_file om500343w_si_003.cif
_cod_data_source_block {RO1}K
_cod_original_sg_symbol_H-M 'P 21/c'
_cod_database_code 4083350

loop_
_symmetry_equiv_pos_as_xyz
'x, y, z'
'-x, y+1/2, -z+1/2'
'-x, -y, -z'
'x, -y-1/2, z-1/2'

loop_
_atom_site_label
_atom_site_type_symbol
_atom_site_fract_x
_atom_site_fract_y
_atom_site_fract_z
_atom_site_U_iso_or_equiv
_atom_site_adp_type
_atom_site_occupancy
_atom_site_symmetry_multiplicity
_atom_site_calc_flag
_atom_site_refinement_flags
K1 K 0.56274(5) 0.42897(5) 0.13677(4) 0.02415(16) Uani 1 1 d .
C1 C 0.9121(2) 0.3734(2) 0.2331(2) 0.0308(6) Uani 1 1 d .
H1A H 0.9144 0.3348 0.2991 0.037 Uiso 1 1 calc R
H1B H 1.0014 0.3892 0.2378 0.037 Uiso 1 1 calc R
C2 C 0.8497(2) 0.2901(3) 0.1433(2) 0.0312(6) Uani 1 1 d .
H2A H 0.8333 0.3342 0.0769 0.037 Uiso 1 1 calc R
H2B H 0.9093 0.2234 0.1453 0.037 Uiso 1 1 calc R
O3 O 0.72930(17) 0.24036(15) 0.14509(13) 0.0315(4) Uani 1 1 d .
C4 C 0.7459(3) 0.1435(3) 0.2159(2) 0.0386(7) Uani 1 1 d .
H4A H 0.8163 0.1614 0.2823 0.046 Uiso 1 1 calc R
H4B H 0.7678 0.0693 0.1858 0.046 Uiso 1 1 calc R
C5 C 0.6233(3) 0.1272(3) 0.2353(2) 0.0419(8) Uani 1 1 d .
H5A H 0.5555 0.1034 0.1692 0.05 Uiso 1 1 calc R
H5B H 0.6335 0.0614 0.2863 0.05 Uiso 1 1 calc R
O6 O 0.58351(17) 0.23528(18) 0.27497(14) 0.0373(5) Uani 1 1 d .
C7 C 0.6504(3) 0.2571(3) 0.3825(2) 0.0368(7) Uani 1 1 d .
H7A H 0.7432 0.2426 0.3994 0.044 Uiso 1 1 calc R
H7B H 0.619 0.2026 0.4257 0.044 Uiso 1 1 calc R
C8 C 0.6275(3) 0.3844(3) 0.4041(2) 0.0363(7) Uani 1 1 d .
H8A H 0.5341 0.3982 0.3838 0.044 Uiso 1 1 calc R
H8B H 0.6669 0.3997 0.4801 0.044 Uiso 1 1 calc R
O9 O 0.68019(18) 0.46856(17) 0.34781(13) 0.0328(5) Uani 1 1 d .
C10 C 0.8135(3) 0.4846(3) 0.3956(2) 0.0340(7) Uani 1 1 d .
H10A H 0.8557 0.4055 0.4144 0.041 Uiso 1 1 calc R
H10B H 0.8315 0.5319 0.4606 0.041 Uiso 1 1 calc R
C11 C 0.8664(3) 0.5492(2) 0.32247(19) 0.0321(6) Uani 1 1 d .
H11A H 0.8281 0.6305 0.3088 0.039 Uiso 1 1 calc R
H11B H 0.96 0.559 0.3576 0.039 Uiso 1 1 calc R
N12 N 0.84234(19) 0.48727(19) 0.21993(15) 0.0242(5) Uani 1 1 d .
C13 C 0.8741(2) 0.5652(2) 0.14514(18) 0.0238(5) Uani 1 1 d .
H13A H 0.9365 0.5226 0.1206 0.029 Uiso 1 1 calc R
H13B H 0.9166 0.6384 0.1823 0.029 Uiso 1 1 calc R
C14 C 0.7562(2) 0.6041(2) 0.04676(18) 0.0205(5) Uani 1 1 d .
O15 O 0.66631(14) 0.52008(15) 0.00690(12) 0.0217(4) Uani 1 1 d .
C16 C 0.8148(2) 0.6407(3) -0.0369(2) 0.0285(6) Uani 1 1 d .
F17 F 0.86385(15) 0.54442(16) -0.06896(12) 0.0405(4) Uani 1 1 d .
F18 F 0.72834(15) 0.68836(16) -0.12272(11) 0.0419(4) Uani 1 1 d .
F19 F 0.91284(15) 0.72136(16) -0.00379(12) 0.0450(5) Uani 1 1 d .
C20 C 0.6947(2) 0.7169(2) 0.0757(2) 0.0297(6) Uani 1 1 d .
F21 F 0.59487(14) 0.76013(14) -0.00433(12) 0.0384(4) Uani 1 1 d .
F22 F 0.77390(16) 0.81169(15) 0.11166(14) 0.0488(5) Uani 1 1 d .
F23 F 0.64683(15) 0.68961(15) 0.15131(12) 0.0399(4) Uani 1 1 d .

loop_
_atom_site_aniso_label
_atom_site_aniso_U_11
_atom_site_aniso_U_22
_atom_site_aniso_U_33
_atom_site_aniso_U_23
_atom_site_aniso_U_13
_atom_site_aniso_U_12
K1 0.0177(3) 0.0305(3) 0.0213(3) 0.0059(2) 0.0030(2) 0.0007(2)
C1 0.0232(13) 0.0337(16) 0.0311(14) 0.0067(12) 0.0039(11) 0.0044(12)
C2 0.0268(13) 0.0377(16) 0.0288(14) -0.0032(12) 0.0093(11) 0.0110(12)
O3 0.0376(11) 0.0229(10) 0.0282(9) 0.0007(8) 0.0042(8) 0.0023(8)
C4 0.0448(17) 0.0255(15) 0.0421(16) 0.0045(13) 0.0107(14) 0.0042(13)
C5 0.0401(17) 0.0275(16) 0.0467(17) 0.0046(14) 0.0009(14) -0.0062(13)
O6 0.0298(10) 0.0427(12) 0.0347(11) 0.0132(9) 0.0052(9) 0.0006(9)
C7 0.0327(15) 0.0407(18) 0.0350(15) 0.0128(13) 0.0090(12) -0.0032(13)
C8 0.0383(16) 0.0439(18) 0.0313(15) 0.0119(13) 0.0180(13) 0.0055(14)
O9 0.0379(11) 0.0360(11) 0.0255(10) 0.0080(8) 0.0123(8) 0.0047(9)
C10 0.0445(17) 0.0344(16) 0.0202(13) -0.0028(11) 0.0074(12) -0.0055(13)
C11 0.0335(15) 0.0303(16) 0.0248(14) -0.0018(11) 0.0003(11) -0.0092(12)
N12 0.0215(10) 0.0261(12) 0.0222(11) 0.0072(9) 0.0042(8) 0.0008(9)
C13 0.0159(11) 0.0306(15) 0.0236(13) 0.0048(11) 0.0051(10) -0.0001(10)
C14 0.0162(11) 0.0236(13) 0.0196(12) 0.0033(10) 0.0038(9) 0.0021(10)
O15 0.0169(8) 0.0228(9) 0.0222(9) 0.0000(7) 0.0027(7) -0.0021(7)
C16 0.0226(13) 0.0348(16) 0.0252(13) 0.0068(12) 0.0047(11) -0.0015(12)
F17 0.0357(9) 0.0566(12) 0.0341(9) -0.0009(8) 0.0181(7) 0.0058(8)
F18 0.0386(9) 0.0560(12) 0.0267(8) 0.0190(8) 0.0058(7) 0.0001(8)
F19 0.0363(9) 0.0537(12) 0.0435(10) 0.0121(8) 0.0121(8) -0.0186(8)
C20 0.0232(13) 0.0302(15) 0.0289(14) -0.0024(12) 0.0006(11) -0.0011(12)
F21 0.0337(9) 0.0349(10) 0.0379(9) 0.0034(7) 0.0014(7) 0.0130(7)
F22 0.0419(10) 0.0310(10) 0.0634(12) -0.0153(8) 0.0056(9) -0.0061(8)
F23 0.0384(9) 0.0511(11) 0.0328(9) -0.0027(8) 0.0157(7) 0.0131(8)

loop_
_atom_type_symbol
_atom_type_description
_atom_type_scat_dispersion_real
_atom_type_scat_dispersion_imag
_atom_type_scat_source
C C 0.0033 0.0016 'International Tables Vol C Tables 4.2.6.8 and 6.1.1.4'
H H 0 0 'International Tables Vol C Tables 4.2.6.8 and 6.1.1.4'
N N 0.0061 0.0033 'International Tables Vol C Tables 4.2.6.8 and 6.1.1.4'
O O 0.0106 0.006 'International Tables Vol C Tables 4.2.6.8 and 6.1.1.4'
F F 0.0171 0.0103 'International Tables Vol C Tables 4.2.6.8 and 6.1.1.4'
K K 0.2009 0.2494 'International Tables Vol C Tables 4.2.6.8 and 6.1.1.4'

loop_
_geom_angle_atom_site_label_1
_geom_angle_atom_site_label_2
_geom_angle_atom_site_label_3
_geom_angle
_geom_angle_site_symmetry_1
_geom_angle_site_symmetry_3
O15 K1 O15 87.35(5) . 3_665
O15 K1 O9 118.88(5) . .
O15 K1 O9 135.72(6) 3_665 .
O15 K1 O3 82.91(5) . .
O15 K1 O3 129.89(5) 3_665 .
O9 K1 O3 90.62(5) . .
O15 K1 O6 142.37(6) . .
O15 K1 O6 119.12(5) 3_665 .
O9 K1 O6 61.60(6) . .
O3 K1 O6 59.75(6) . .
O15 K1 F21 99.81(5) . 3_665
O15 K1 F21 59.17(5) 3_665 3_665
O9 K1 F21 136.52(5) . 3_665
O3 K1 F21 74.32(5) . 3_665
O6 K1 F21 75.83(5) . 3_665
O15 K1 N12 61.96(5) . .
O15 K1 N12 146.23(6) 3_665 .
O9 K1 N12 60.99(6) . .
O3 K1 N12 63.68(6) . .
O6 K1 N12 94.57(5) . .
F21 K1 N12 135.37(6) 3_665 .
O15 K1 F23 58.52(5) . .
O15 K1 F23 92.22(5) 3_665 .
O9 K1 F23 75.81(5) . .
O3 K1 F23 122.28(5) . .
O6 K1 F23 137.37(5) . .
F21 K1 F23 146.42(4) 3_665 .
N12 K1 F23 60.71(5) . .
O15 K1 C14 20.55(5) . .
O15 K1 C14 100.00(5) 3_665 .
O9 K1 C14 98.88(6) . .
O3 K1 C14 87.21(6) . .
O6 K1 C14 139.24(5) . .
F21 K1 C14 120.23(5) 3_665 .
N12 K1 C14 46.59(5) . .
F23 K1 C14 42.49(5) . .
O15 K1 C8 141.02(6) . .
O15 K1 C8 126.24(6) 3_665 .
O9 K1 C8 23.28(6) . .
O3 K1 C8 87.56(6) . .
O6 K1 C8 41.87(7) . .
F21 K1 C8 113.80(6) 3_665 .
N12 K1 C8 79.93(6) . .
F23 K1 C8 96.92(6) . .
C14 K1 C8 121.73(6) . .
O15 K1 C2 65.19(6) . .
O15 K1 C2 137.30(6) 3_665 .
O9 K1 C2 86.97(6) . .
O3 K1 C2 23.12(6) . .
O6 K1 C2 77.55(6) . .
F21 K1 C2 92.49(5) 3_665 .
N12 K1 C2 43.16(6) . .
F23 K1 C2 99.32(6) . .
C14 K1 C2 65.31(6) . .
C8 K1 C2 93.15(7) . .
O15 K1 K1 44.20(3) . 3_665
O15 K1 K1 43.15(4) 3_665 3_665
O9 K1 K1 146.14(5) . 3_665
O3 K1 K1 111.29(4) . 3_665
O6 K1 K1 151.87(5) . 3_665
F21 K1 K1 76.05(3) 3_665 3_665
N12 K1 K1 104.97(4) . 3_665
F23 K1 K1 70.70(3) . 3_665
C14 K1 K1 58.68(4) . 3_665
C8 K1 K1 160.87(6) . 3_665
C2 K1 K1 103.04(5) . 3_665
N12 C1 C2 111.1(2) . .
N12 C1 H1A 109.4 . .
C2 C1 H1A 109.4 . .
N12 C1 H1B 109.4 . .
C2 C1 H1B 109.4 . .
H1A C1 H1B 108 . .
O3 C2 C1 112.9(2) . .
O3 C2 K1 48.43(11) . .
C1 C2 K1 84.70(14) . .
O3 C2 H2A 109 . .
C1 C2 H2A 109 . .
K1 C2 H2A 83.2 . .
O3 C2 H2B 109 . .
C1 C2 H2B 109 . .
K1 C2 H2B 157.4 . .
H2A C2 H2B 107.8 . .
C4 O3 C2 113.4(2) . .
C4 O3 K1 122.03(16) . .
C2 O3 K1 108.45(14) . .
O3 C4 C5 107.7(2) . .
O3 C4 H4A 110.2 . .
C5 C4 H4A 110.2 . .
O3 C4 H4B 110.2 . .
C5 C4 H4B 110.2 . .
H4A C4 H4B 108.5 . .
O6 C5 C4 112.5(2) . .
O6 C5 H5A 109.1 . .
C4 C5 H5A 109.1 . .
O6 C5 H5B 109.1 . .
C4 C5 H5B 109.1 . .
H5A C5 H5B 107.8 . .
C7 O6 C5 114.2(2) . .
C7 O6 K1 116.94(15) . .
C5 O6 K1 110.45(15) . .
O6 C7 C8 107.7(2) . .
O6 C7 H7A 110.2 . .
C8 C7 H7A 110.2 . .
O6 C7 H7B 110.2 . .
C8 C7 H7B 110.2 . .
H7A C7 H7B 108.5 . .
O9 C8 C7 112.3(2) . .
O9 C8 K1 48.28(11) . .
C7 C8 K1 85.16(15) . .
O9 C8 H8A 109.1 . .
C7 C8 H8A 109.1 . .
K1 C8 H8A 82.5 . .
O9 C8 H8B 109.1 . .
C7 C8 H8B 109.1 . .
K1 C8 H8B 157.4 . .
H8A C8 H8B 107.9 . .
C10 O9 C8 112.92(19) . .
C10 O9 K1 123.05(15) . .
C8 O9 K1 108.44(15) . .
O9 C10 C11 110.2(2) . .
O9 C10 H10A 109.6 . .
C11 C10 H10A 109.6 . .
O9 C10 H10B 109.6 . .
C11 C10 H10B 109.6 . .
H10A C10 H10B 108.1 . .
N12 C11 C10 114.5(2) . .
N12 C11 H11A 108.6 . .
C10 C11 H11A 108.6 . .
N12 C11 H11B 108.6 . .
C10 C11 H11B 108.6 . .
H11A C11 H11B 107.6 . .
C1 N12 C13 110.5(2) . .
C1 N12 C11 111.65(19) . .
C13 N12 C11 111.6(2) . .
C1 N12 K1 107.22(14) . .
C13 N12 K1 109.49(13) . .
C11 N12 K1 106.19(15) . .
N12 C13 C14 115.02(18) . .
N12 C13 H13A 108.5 . .
C14 C13 H13A 108.5 . .
N12 C13 H13B 108.5 . .
C14 C13 H13B 108.5 . .
H13A C13 H13B 107.5 . .
O15 C14 C20 109.64(19) . .
O15 C14 C16 109.27(19) . .
C20 C14 C16 108.1(2) . .
O15 C14 C13 115.9(2) . .
C20 C14 C13 108.51(19) . .
C16 C14 C13 105.10(18) . .
O15 C14 K1 43.57(11) . .
C20 C14 K1 88.94(14) . .
C16 C14 K1 152.59(16) . .
C13 C14 K1 88.79(13) . .
C14 O15 K1 115.87(14) . .
C14 O15 K1 122.38(14) . 3_665
K1 O15 K1 92.65(5) . 3_665
F18 C16 F17 106.3(2) . .
F18 C16 F19 106.1(2) . .
F17 C16 F19 105.3(2) . .
F18 C16 C14 112.9(2) . .
F17 C16 C14 110.6(2) . .
F19 C16 C14 114.9(2) . .
F21 C20 F23 105.4(2) . .
F21 C20 F22 105.4(2) . .
F23 C20 F22 106.2(2) . .
F21 C20 C14 113.4(2) . .
F23 C20 C14 109.9(2) . .
F22 C20 C14 115.8(2) . .
C20 F21 K1 113.07(14) . 3_665
C20 F23 K1 111.10(14) . .

loop_
_geom_bond_atom_site_label_1
_geom_bond_atom_site_label_2
_geom_bond_distance
_geom_bond_site_symmetry_2
K1 O15 2.6304(17) .
K1 O15 2.6817(16) 3_665
K1 O9 2.7532(18) .
K1 O3 2.7775(18) .
K1 O6 2.8209(19) .
K1 F21 2.9281(16) 3_665
K1 N12 2.990(2) .
K1 F23 3.0347(18) .
K1 C14 3.434(2) .
K1 C8 3.499(3) .
K1 C2 3.522(3) .
K1 K1 3.8420(10) 3_665
C1 N12 1.464(3) .
C1 C2 1.501(4) .
C1 H1A 0.99 .
C1 H1B 0.99 .
C2 O3 1.458(3) .
C2 H2A 0.99 .
C2 H2B 0.99 .
O3 C4 1.417(3) .
C4 C5 1.488(4) .
C4 H4A 0.99 .
C4 H4B 0.99 .
C5 O6 1.451(4) .
C5 H5A 0.99 .
C5 H5B 0.99 .
O6 C7 1.416(3) .
C7 C8 1.488(4) .
C7 H7A 0.99 .
C7 H7B 0.99 .
C8 O9 1.458(3) .
C8 H8A 0.99 .
C8 H8B 0.99 .
O9 C10 1.409(3) .
C10 C11 1.506(4) .
C10 H10A 0.99 .
C10 H10B 0.99 .
C11 N12 1.498(3) .
C11 H11A 0.99 .
C11 H11B 0.99 .
N12 C13 1.473(3) .
C13 C14 1.577(3) .
C13 H13A 0.99 .
C13 H13B 0.99 .
C14 O15 1.340(3) .
C14 C20 1.546(3) .
C14 C16 1.553(4) .
O15 K1 2.6816(16) 3_665
C16 F18 1.340(3) .
C16 F17 1.343(3) .
C16 F19 1.363(3) .
C20 F21 1.347(3) .
C20 F23 1.350(3) .
C20 F22 1.353(3) .
F21 K1 2.9281(16) 3_665

loop_
_geom_torsion_atom_site_label_1
_geom_torsion_atom_site_label_2
_geom_torsion_atom_site_label_3
_geom_torsion_atom_site_label_4
_geom_torsion
_geom_torsion_site_symmetry_1
_geom_torsion_site_symmetry_4
N12 C1 C2 O3 -72.4(3) . .
N12 C1 C2 K1 -32.04(19) . .
O15 K1 C2 O3 -137.41(15) . .
O15 K1 C2 O3 -82.56(16) 3_665 .
O9 K1 C2 O3 98.72(14) . .
O6 K1 C2 O3 37.15(14) . .
F21 K1 C2 O3 -37.75(14) 3_665 .
N12 K1 C2 O3 147.92(18) . .
F23 K1 C2 O3 173.81(13) . .
C14 K1 C2 O3 -160.07(15) . .
C8 K1 C2 O3 76.26(14) . .
K1 K1 C2 O3 -114.00(13) 3_665 .
O15 K1 C2 C1 95.43(16) . .
O15 K1 C2 C1 150.28(14) 3_665 .
O9 K1 C2 C1 -28.44(15) . .
O3 K1 C2 C1 -127.2(2) . .
O6 K1 C2 C1 -90.01(15) . .
F21 K1 C2 C1 -164.91(15) 3_665 .
N12 K1 C2 C1 20.76(13) . .
F23 K1 C2 C1 46.65(16) . .
C14 K1 C2 C1 72.77(15) . .
C8 K1 C2 C1 -50.90(16) . .
K1 K1 C2 C1 118.84(15) 3_665 .
C1 C2 O3 C4 -79.5(3) . .
K1 C2 O3 C4 -138.9(2) . .
C1 C2 O3 K1 59.5(2) . .
O15 K1 O3 C4 172.95(18) . .
O15 K1 O3 C4 -106.52(18) 3_665 .
O9 K1 O3 C4 53.91(18) . .
O6 K1 O3 C4 -2.24(17) . .
F21 K1 O3 C4 -84.73(18) 3_665 .
N12 K1 O3 C4 110.79(19) . .
F23 K1 O3 C4 127.47(18) . .
C14 K1 O3 C4 152.77(18) . .
C8 K1 O3 C4 30.83(18) . .
C2 K1 O3 C4 134.7(3) . .
K1 K1 O3 C4 -152.51(17) 3_665 .
O15 K1 O3 C2 38.25(14) . .
O15 K1 O3 C2 118.77(14) 3_665 .
O9 K1 O3 C2 -80.79(14) . .
O6 K1 O3 C2 -136.95(15) . .
F21 K1 O3 C2 140.56(14) 3_665 .
N12 K1 O3 C2 -23.91(13) . .
F23 K1 O3 C2 -7.24(16) . .
C14 K1 O3 C2 18.07(14) . .
C8 K1 O3 C2 -103.88(15) . .
K1 K1 O3 C2 72.78(14) 3_665 .
C2 O3 C4 C5 162.4(2) . .
K1 O3 C4 C5 29.7(3) . .
O3 C4 C5 O6 -57.1(3) . .
C4 C5 O6 C7 -77.8(3) . .
C4 C5 O6 K1 56.4(2) . .
O15 K1 O6 C7 98.17(19) . .
O15 K1 O6 C7 -132.34(17) 3_665 .
O9 K1 O6 C7 -3.25(16) . .
O3 K1 O6 C7 105.99(17) . .
F21 K1 O6 C7 -174.11(18) 3_665 .
N12 K1 O6 C7 50.15(18) . .
F23 K1 O6 C7 -0.2(2) . .
C14 K1 O6 C7 65.7(2) . .
C8 K1 O6 C7 -19.24(17) . .
C2 K1 O6 C7 90.06(17) . .
K1 K1 O6 C7 -175.50(15) 3_665 .
O15 K1 O6 C5 -34.68(19) . .
O15 K1 O6 C5 94.82(15) 3_665 .
O9 K1 O6 C5 -136.10(16) . .
O3 K1 O6 C5 -26.85(14) . .
F21 K1 O6 C5 53.05(15) 3_665 .
N12 K1 O6 C5 -82.70(15) . .
F23 K1 O6 C5 -133.08(14) . .
C14 K1 O6 C5 -67.11(18) . .
C8 K1 O6 C5 -152.09(18) . .
C2 K1 O6 C5 -42.79(15) . .
K1 K1 O6 C5 51.65(19) 3_665 .
C5 O6 C7 C8 164.0(2) . .
K1 O6 C7 C8 32.9(3) . .
O6 C7 C8 O9 -63.9(3) . .
O6 C7 C8 K1 -23.05(18) . .
O15 K1 C8 O9 21.7(2) . .
O15 K1 C8 O9 -122.87(15) 3_665 .
O3 K1 C8 O9 97.25(15) . .
O6 K1 C8 O9 142.18(19) . .
F21 K1 C8 O9 168.93(14) 3_665 .
N12 K1 C8 O9 33.56(15) . .
F23 K1 C8 O9 -24.98(16) . .
C14 K1 C8 O9 12.05(18) . .
C2 K1 C8 O9 74.81(16) . .
K1 K1 C8 O9 -73.2(2) 3_665 .
O15 K1 C8 C7 -104.21(17) . .
O15 K1 C8 C7 111.25(15) 3_665 .
O9 K1 C8 C7 -125.9(2) . .
O3 K1 C8 C7 -28.63(16) . .
O6 K1 C8 C7 16.29(13) . .
F21 K1 C8 C7 43.04(17) 3_665 .
N12 K1 C8 C7 -92.33(16) . .
F23 K1 C8 C7 -150.86(15) . .
C14 K1 C8 C7 -113.83(16) . .
C2 K1 C8 C7 -51.07(16) . .
K1 K1 C8 C7 160.90(14) 3_665 .
C7 C8 O9 C10 -79.1(3) . .
K1 C8 O9 C10 -139.9(2) . .
C7 C8 O9 K1 60.8(2) . .
O15 K1 O9 C10 -29.6(2) . .
O15 K1 O9 C10 -148.99(18) 3_665 .
O3 K1 O9 C10 52.60(19) . .
O6 K1 O9 C10 107.24(19) . .
F21 K1 O9 C10 120.18(18) 3_665 .
N12 K1 O9 C10 -6.55(18) . .
F23 K1 O9 C10 -70.65(19) . .
C14 K1 O9 C10 -34.67(19) . .
C8 K1 O9 C10 135.0(3) . .
C2 K1 O9 C10 29.76(19) . .
K1 K1 O9 C10 -79.3(2) 3_665 .
O15 K1 O9 C8 -164.61(15) . .
O15 K1 O9 C8 76.04(18) 3_665 .
O3 K1 O9 C8 -82.37(16) . .
O6 K1 O9 C8 -27.73(15) . .
F21 K1 O9 C8 -14.79(19) 3_665 .
N12 K1 O9 C8 -141.52(17) . .
F23 K1 O9 C8 154.38(16) . .
C14 K1 O9 C8 -169.64(15) . .
C2 K1 O9 C8 -105.21(16) . .
K1 K1 O9 C8 145.72(14) 3_665 .
C8 O9 C10 C11 167.2(2) . .
K1 O9 C10 C11 34.0(3) . .
O9 C10 C11 N12 -58.1(3) . .
C2 C1 N12 C13 -78.6(3) . .
C2 C1 N12 C11 156.6(2) . .
C2 C1 N12 K1 40.6(2) . .
C10 C11 N12 C1 -66.7(3) . .
C10 C11 N12 C13 169.1(2) . .
C10 C11 N12 K1 49.9(2) . .
O15 K1 N12 C1 -104.96(16) . .
O15 K1 N12 C1 -132.00(15) 3_665 .
O9 K1 N12 C1 97.94(15) . .
O3 K1 N12 C1 -8.80(14) . .
O6 K1 N12 C1 44.09(15) . .
F21 K1 N12 C1 -30.32(18) 3_665 .
F23 K1 N12 C1 -172.65(16) . .
C14 K1 N12 C1 -121.94(17) . .
C8 K1 N12 C1 83.47(15) . .
C2 K1 N12 C1 -22.25(14) . .
K1 K1 N12 C1 -115.48(14) 3_665 .
O15 K1 N12 C13 14.92(15) . .
O15 K1 N12 C13 -12.1(2) 3_665 .
O9 K1 N12 C13 -142.18(17) . .
O3 K1 N12 C13 111.08(16) . .
O6 K1 N12 C13 163.97(16) . .
F21 K1 N12 C13 89.56(17) 3_665 .
F23 K1 N12 C13 -52.77(15) . .
C14 K1 N12 C13 -2.06(14) . .
C8 K1 N12 C13 -156.65(17) . .
C2 K1 N12 C13 97.63(18) . .
K1 K1 N12 C13 4.40(16) 3_665 .
O15 K1 N12 C11 135.55(16) . .
O15 K1 N12 C11 108.51(16) 3_665 .
O9 K1 N12 C11 -21.55(14) . .
O3 K1 N12 C11 -128.29(16) . .
O6 K1 N12 C11 -75.40(15) . .
F21 K1 N12 C11 -149.81(14) 3_665 .
F23 K1 N12 C11 67.86(14) . .
C14 K1 N12 C11 118.57(17) . .
C8 K1 N12 C11 -36.02(15) . .
C2 K1 N12 C11 -141.74(18) . .
K1 K1 N12 C11 125.03(14) 3_665 .
C1 N12 C13 C14 121.5(2) . .
C11 N12 C13 C14 -113.7(2) . .
K1 N12 C13 C14 3.6(2) . .
N12 C13 C14 O15 -38.3(3) . .
N12 C13 C14 C20 85.5(3) . .
N12 C13 C14 C16 -159.0(2) . .
N12 C13 C14 K1 -3.0(2) . .
O15 K1 C14 O15 -52.87(17) 3_665 .
O9 K1 C14 O15 167.37(15) . .
O3 K1 C14 O15 77.18(15) . .
O6 K1 C14 O15 111.15(15) . .
F21 K1 C14 O15 7.15(16) 3_665 .
N12 K1 C14 O15 132.79(18) . .
F23 K1 C14 O15 -135.16(17) . .
C8 K1 C14 O15 162.57(14) . .
C2 K1 C14 O15 84.88(15) . .
K1 K1 C14 O15 -39.91(13) 3_665 .
O15 K1 C14 C20 120.5(2) . .
O15 K1 C14 C20 67.61(13) 3_665 .
O9 K1 C14 C20 -72.15(13) . .
O3 K1 C14 C20 -162.34(13) . .
O6 K1 C14 C20 -128.36(13) . .
F21 K1 C14 C20 127.63(12) 3_665 .
N12 K1 C14 C20 -106.73(14) . .
F23 K1 C14 C20 -14.68(11) . .
C8 K1 C14 C20 -76.94(14) . .
C2 K1 C14 C20 -154.64(14) . .
K1 K1 C14 C20 80.58(12) 3_665 .
O15 K1 C14 C16 -9.3(3) . .
O15 K1 C14 C16 -62.2(3) 3_665 .
O9 K1 C14 C16 158.1(3) . .
O3 K1 C14 C16 67.9(3) . .
O6 K1 C14 C16 101.9(3) . .
F21 K1 C14 C16 -2.1(4) 3_665 .
N12 K1 C14 C16 123.5(4) . .
F23 K1 C14 C16 -144.5(4) . .
C8 K1 C14 C16 153.3(3) . .
C2 K1 C14 C16 75.6(3) . .
K1 K1 C14 C16 -49.2(3) 3_665 .
O15 K1 C14 C13 -131.0(2) . .
O15 K1 C14 C13 176.15(13) 3_665 .
O9 K1 C14 C13 36.39(14) . .
O3 K1 C14 C13 -53.80(14) . .
O6 K1 C14 C13 -19.82(18) . .
F21 K1 C14 C13 -123.83(13) 3_665 .
N12 K1 C14 C13 1.81(12) . .
F23 K1 C14 C13 93.86(14) . .
C8 K1 C14 C13 31.60(16) . .
C2 K1 C14 C13 -46.10(13) . .
K1 K1 C14 C13 -170.89(15) 3_665 .
C20 C14 O15 K1 -66.2(2) . .
C16 C14 O15 K1 175.48(14) . .
C13 C14 O15 K1 57.0(2) . .
C20 C14 O15 K1 45.4(2) . 3_665
C16 C14 O15 K1 -72.9(2) . 3_665
C13 C14 O15 K1 168.64(14) . 3_665
K1 C14 O15 K1 111.61(16) . 3_665
O15 K1 O15 C14 128.18(16) 3_665 .
O9 K1 O15 C14 -14.29(17) . .
O3 K1 O15 C14 -101.07(15) . .
O6 K1 O15 C14 -94.26(17) . .
F21 K1 O15 C14 -173.73(14) 3_665 .
N12 K1 O15 C14 -37.16(14) . .
F23 K1 O15 C14 33.95(14) . .
C8 K1 O15 C14 -23.9(2) . .
C2 K1 O15 C14 -85.53(15) . .
K1 K1 O15 C14 128.18(16) 3_665 .
O15 K1 O15 K1 0 3_665 3_665
O9 K1 O15 K1 -142.47(6) . 3_665
O3 K1 O15 K1 130.75(6) . 3_665
O6 K1 O15 K1 137.56(8) . 3_665
F21 K1 O15 K1 58.08(5) 3_665 3_665
N12 K1 O15 K1 -165.34(8) . 3_665
F23 K1 O15 K1 -94.23(6) . 3_665
C14 K1 O15 K1 -128.18(16) . 3_665
C8 K1 O15 K1 -152.07(9) . 3_665
C2 K1 O15 K1 146.28(7) . 3_665
O15 C14 C16 F18 61.5(3) . .
C20 C14 C16 F18 -57.8(3) . .
C13 C14 C16 F18 -173.5(2) . .
K1 C14 C16 F18 68.3(4) . .
O15 C14 C16 F17 -57.5(2) . .
C20 C14 C16 F17 -176.77(18) . .
C13 C14 C16 F17 67.5(2) . .
K1 C14 C16 F17 -50.7(4) . .
O15 C14 C16 F19 -176.59(19) . .
C20 C14 C16 F19 64.1(3) . .
C13 C14 C16 F19 -51.6(3) . .
K1 C14 C16 F19 -169.8(2) . .
O15 C14 C20 F21 -54.4(3) . .
C16 C14 C20 F21 64.6(3) . .
C13 C14 C20 F21 178.1(2) . .
K1 C14 C20 F21 -93.55(19) . .
O15 C14 C20 F23 63.2(2) . .
C16 C14 C20 F23 -177.71(19) . .
C13 C14 C20 F23 -64.2(2) . .
K1 C14 C20 F23 24.14(17) . .
O15 C14 C20 F22 -176.5(2) . .
C16 C14 C20 F22 -57.4(3) . .
C13 C14 C20 F22 56.0(3) . .
K1 C14 C20 F22 144.4(2) . .
F23 C20 F21 K1 -83.2(2) . 3_665
F22 C20 F21 K1 164.76(14) . 3_665
C14 C20 F21 K1 37.1(2) . 3_665
F21 C20 F23 K1 92.81(18) . .
F22 C20 F23 K1 -155.69(14) . .
C14 C20 F23 K1 -29.7(2) . .
O15 K1 F23 C20 1.24(14) . .
O15 K1 F23 C20 -84.29(14) 3_665 .
O9 K1 F23 C20 138.88(15) . .
O3 K1 F23 C20 57.31(15) . .
O6 K1 F23 C20 136.14(14) . .
F21 K1 F23 C20 -54.63(17) 3_665 .
N12 K1 F23 C20 74.46(14) . .
C14 K1 F23 C20 18.11(13) . .
C8 K1 F23 C20 148.79(15) . .
C2 K1 F23 C20 54.43(15) . .
K1 K1 F23 C20 -46.22(14) 3_665 .
